data_7046970
loop_
_publ_author_name
'Daneshmand, Pargol'
'Pinon, Leena'
'Schaper, Frank'

_publ_section_title
;
 Dinuclear iminophenoxide copper complexes in rac-lactide polymerisation.
;
_journal_issue 30
_journal_name_full 'Dalton transactions (Cambridge, England : 2003)'
_journal_page_first 10147
_journal_page_last 10161
_journal_paper_doi 10.1039/c8dt02140f
_journal_volume 47
_journal_year 2018
_chemical_formula_moiety 'C26 H22 Cu2 N2 O6'
_chemical_formula_sum 'C26 H22 Cu2 N2 O6'
_chemical_formula_weight 585.53
_space_group_crystal_system monoclinic
_space_group_IT_number 14
_space_group_name_Hall '-P 2yn'
_space_group_name_H-M_alt 'P 1 21/n 1'
_symmetry_space_group_name_Hall '-P 2yn'
_symmetry_space_group_name_H-M 'P 1 21/n 1'
_atom_sites_solution_hydrogens geom
_atom_sites_solution_primary dual
_atom_sites_solution_secondary difmap
_audit_creation_date 2017-11-30
_audit_creation_method
;
Olex2 1.2
(compiled 2017.08.10 svn.r3458 for OlexSys, GUI svn.r5381)
;
_audit_update_record
;
2018-05-24 deposited with the CCDC.
2018-07-05 downloaded from the CCDC.
;
_cell_angle_alpha 90
_cell_angle_beta 112.5270(10)
_cell_angle_gamma 90
_cell_formula_units_Z 2
_cell_length_a 14.8060(2)
_cell_length_b 6.79250(10)
_cell_length_c 17.3010(3)
_cell_measurement_reflns_used 8022
_cell_measurement_temperature 100
_cell_measurement_theta_max 72.00
_cell_measurement_theta_min 3.23
_cell_volume 1607.20(4)
_computing_cell_refinement 'SAINT v8.34A (Bruker, 2013)'
_computing_data_collection 'APEX 2 (2013) Bruker AXS Inc., Madison, WI 53719-1173.'
_computing_data_reduction 'SAINT v8.34A (Bruker, 2013)'
_computing_molecular_graphics 'Olex2 (Dolomanov et al., 2009)'
_computing_publication_material 'Olex2 (Dolomanov et al., 2009)'
_computing_structure_refinement 'XL (Sheldrick, 2008)'
_computing_structure_solution 'ShelXT (Sheldrick, 2015)'
_diffrn_ambient_temperature 100
_diffrn_detector_area_resol_mean 8.3
_diffrn_measured_fraction_theta_full 0.997
_diffrn_measured_fraction_theta_max 0.991
_diffrn_measurement_device_type 'Bruker APEX-II CCD'
_diffrn_measurement_method '\f and \w scans'
_diffrn_radiation_type CuK\a
_diffrn_radiation_wavelength 1.54178
_diffrn_reflns_av_R_equivalents 0.0263
_diffrn_reflns_av_unetI/netI 0.0155
_diffrn_reflns_Laue_measured_fraction_full 0.997
_diffrn_reflns_Laue_measured_fraction_max 0.991
_diffrn_reflns_limit_h_max 18
_diffrn_reflns_limit_h_min -18
_diffrn_reflns_limit_k_max 8
_diffrn_reflns_limit_k_min -8
_diffrn_reflns_limit_l_max 21
_diffrn_reflns_limit_l_min -21
_diffrn_reflns_number 21072
_diffrn_reflns_point_group_measured_fraction_full 0.997
_diffrn_reflns_point_group_measured_fraction_max 0.991
_diffrn_reflns_theta_full 67.679
_diffrn_reflns_theta_max 72.111
_diffrn_reflns_theta_min 7.084
_diffrn_source 'Microfocus Source'
_diffrn_standards_number 0
_exptl_absorpt_coefficient_mu 1.924
_exptl_absorpt_correction_T_max 0.7535
_exptl_absorpt_correction_T_min 0.6598
_exptl_absorpt_correction_type multi-scan
_exptl_absorpt_process_details
'SADABS-2014/2 (Bruker,2014/2) was used for absorption correction. wR2(int) was 0.1017 before and 0.0384 after correction. The Ratio of minimum to maximum transmission is 0.8756. The \l/2 correction factor is 0.00150.'
_exptl_crystal_colour green
_exptl_crystal_colour_primary green
_exptl_crystal_density_diffrn 1.210
_exptl_crystal_description block
_exptl_crystal_F_000 596
_exptl_crystal_size_max 0.2
_exptl_crystal_size_mid 0.1
_exptl_crystal_size_min 0.06
_refine_diff_density_max 0.644
_refine_diff_density_min -0.302
_refine_diff_density_rms 0.066
_refine_ls_extinction_method none
_refine_ls_goodness_of_fit_ref 1.098
_refine_ls_hydrogen_treatment constr
_refine_ls_matrix_type full
_refine_ls_number_parameters 163
_refine_ls_number_reflns 3146
_refine_ls_number_restraints 0
_refine_ls_restrained_S_all 1.098
_refine_ls_R_factor_all 0.0347
_refine_ls_R_factor_gt 0.0324
_refine_ls_shift/su_max 0.001
_refine_ls_shift/su_mean 0.000
_refine_ls_structure_factor_coef Fsqd
_refine_ls_weighting_details 'w=1/[\s^2^(Fo^2^)+(0.0535P)^2^+0.7039P] where P=(Fo^2^+2Fc^2^)/3'
_refine_ls_weighting_scheme calc
_refine_ls_wR_factor_gt 0.0877
_refine_ls_wR_factor_ref 0.0899
_reflns_Friedel_coverage 0.000
_reflns_number_gt 2886
_reflns_number_total 3146
_reflns_threshold_expression 'I > 2\s(I)'
_cod_data_source_file c8dt02140f2.cif
_cod_data_source_block comp_16b
_cod_depositor_comments 'Adding full bibliography for 7046963--7046983.cif.'
_cod_database_code 7046970
_shelxl_version_number 2014-3
_shelx_space_group_comment
;
The symmetry employed for this shelxl refinement is uniquely defined
by the following loop, which should always be used as a source of
symmetry information in preference to the above space-group names.
They are only intended as comments.
;
_shelx_estimated_absorpt_t_max 0.893
_shelx_estimated_absorpt_t_min 0.700
_olex2_refinement_description
;
1. Fixed Uiso
 At 1.2 times of:
  All C(H) groups, All C(H,H) groups
2.a Secondary CH2 refined with riding coordinates:
 C8(H8A,H8B)
2.b Aromatic/amide H refined with riding coordinates:
 C1(H1), C3(H3), C4(H4), C5(H5), C6(H6), C10(H10), C11(H11), C12(H12), C13(H13)
;
_olex2_submission_special_instructions 'No special instructions were received'

loop_
_space_group_symop_operation_xyz
'x, y, z'
'-x+1/2, y+1/2, -z+1/2'
'-x, -y, -z'
'x-1/2, -y-1/2, z-1/2'

loop_
_atom_site_label
_atom_site_type_symbol
_atom_site_fract_x
_atom_site_fract_y
_atom_site_fract_z
_atom_site_U_iso_or_equiv
_atom_site_adp_type
_atom_site_occupancy
_atom_site_site_symmetry_order
_atom_site_calc_flag
_atom_site_refinement_flags_posn
Cu1 Cu 0.60054(2) 0.06214(4) 0.50880(2) 0.02173(11) Uani 1 1 d .
O1 O 0.60663(10) 0.3853(2) 0.53813(8) 0.0301(3) Uani 1 1 d .
O2 O 0.66643(9) 0.11803(18) 0.43584(8) 0.0261(3) Uani 1 1 d .
O3 O 0.53091(9) -0.0292(2) 0.57590(8) 0.0272(3) Uani 1 1 d .
N1 N 0.71574(11) -0.0255(2) 0.60822(9) 0.0250(3) Uani 1 1 d .
C1 C 0.61214(14) 0.5046(3) 0.48685(12) 0.0285(4) Uani 1 1 d .
H1 H 0.6016 0.6356 0.4966 0.034 Uiso 1 1 calc R
C2 C 0.63304(12) 0.4669(3) 0.41301(11) 0.0248(4) Uani 1 1 d .
C3 C 0.63090(13) 0.6314(3) 0.36231(13) 0.0311(4) Uani 1 1 d .
H3 H 0.6177 0.7553 0.3783 0.037 Uiso 1 1 calc R
C4 C 0.64782(15) 0.6126(3) 0.29032(13) 0.0358(4) Uani 1 1 d .
H4 H 0.6464 0.7223 0.2578 0.043 Uiso 1 1 calc R
C5 C 0.66732(15) 0.4248(3) 0.26636(13) 0.0351(4) Uani 1 1 d .
H5 H 0.6773 0.4101 0.2168 0.042 Uiso 1 1 calc R
C6 C 0.67179(13) 0.2629(3) 0.31511(12) 0.0307(4) Uani 1 1 d .
H6 H 0.6852 0.1406 0.2978 0.037 Uiso 1 1 calc R
C7 C 0.65662(12) 0.2758(3) 0.39110(11) 0.0243(3) Uani 1 1 d .
C8 C 0.58520(13) -0.1296(3) 0.64957(11) 0.0284(4) Uani 1 1 d .
H8A H 0.5691 -0.2686 0.6429 0.034 Uiso 1 1 calc R
H8B H 0.5690 -0.0796 0.6952 0.034 Uiso 1 1 calc R
C9 C 0.69337(13) -0.1025(3) 0.67004(11) 0.0252(3) Uani 1 1 d .
C10 C 0.76497(14) -0.1509(3) 0.74687(11) 0.0288(4) Uani 1 1 d .
H10 H 0.7479 -0.2002 0.7896 0.035 Uiso 1 1 calc R
C11 C 0.86205(14) -0.1248(3) 0.75908(12) 0.0325(4) Uani 1 1 d .
H11 H 0.9112 -0.1596 0.8097 0.039 Uiso 1 1 calc R
C12 C 0.88540(15) -0.0465(3) 0.69541(14) 0.0352(4) Uani 1 1 d .
H12 H 0.9504 -0.0273 0.7027 0.042 Uiso 1 1 calc R
C13 C 0.81055(14) 0.0030(3) 0.62043(12) 0.0316(4) Uani 1 1 d .
H13 H 0.8259 0.0570 0.5776 0.038 Uiso 1 1 calc R

loop_
_atom_site_aniso_label
_atom_site_aniso_U_11
_atom_site_aniso_U_22
_atom_site_aniso_U_33
_atom_site_aniso_U_23
_atom_site_aniso_U_13
_atom_site_aniso_U_12
Cu1 0.02066(15) 0.02172(16) 0.02161(15) 0.00165(9) 0.00676(11) 0.00083(9)
O1 0.0366(7) 0.0261(6) 0.0293(6) -0.0015(5) 0.0147(5) 0.0032(5)
O2 0.0274(6) 0.0232(6) 0.0307(6) 0.0015(5) 0.0143(5) 0.0029(5)
O3 0.0218(6) 0.0343(7) 0.0231(6) 0.0071(5) 0.0058(5) -0.0005(5)
N1 0.0226(7) 0.0235(7) 0.0254(7) 0.0005(6) 0.0051(6) 0.0018(6)
C1 0.0275(9) 0.0213(8) 0.0350(10) -0.0045(7) 0.0099(8) -0.0006(7)
C2 0.0191(8) 0.0228(8) 0.0303(9) 0.0002(7) 0.0070(7) -0.0022(6)
C3 0.0249(8) 0.0247(9) 0.0403(10) 0.0030(8) 0.0086(8) -0.0027(7)
C4 0.0306(9) 0.0368(10) 0.0392(11) 0.0137(9) 0.0125(8) -0.0029(8)
C5 0.0289(9) 0.0473(12) 0.0322(10) 0.0058(8) 0.0152(8) -0.0015(8)
C6 0.0270(9) 0.0335(9) 0.0351(10) -0.0010(8) 0.0157(8) 0.0012(7)
C7 0.0179(7) 0.0265(8) 0.0275(8) 0.0005(7) 0.0075(6) -0.0015(6)
C8 0.0267(9) 0.0302(9) 0.0239(8) 0.0051(7) 0.0050(7) -0.0029(7)
C9 0.0273(9) 0.0182(7) 0.0267(8) -0.0003(6) 0.0064(7) -0.0004(7)
C10 0.0321(9) 0.0226(8) 0.0268(9) 0.0013(7) 0.0057(7) -0.0011(7)
C11 0.0281(9) 0.0280(9) 0.0311(9) 0.0005(7) 0.0000(7) 0.0037(8)
C12 0.0220(9) 0.0373(11) 0.0404(11) 0.0007(8) 0.0053(8) 0.0017(8)
C13 0.0247(9) 0.0361(10) 0.0316(10) 0.0019(8) 0.0080(8) 0.0021(8)

loop_
_atom_type_symbol
_atom_type_description
_atom_type_scat_dispersion_real
_atom_type_scat_dispersion_imag
_atom_type_scat_source
C C 0.0181 0.0091 'International Tables Vol C Tables 4.2.6.8 and 6.1.1.4'
H H 0.0000 0.0000 'International Tables Vol C Tables 4.2.6.8 and 6.1.1.4'
Cu Cu -1.9646 0.5888 'International Tables Vol C Tables 4.2.6.8 and 6.1.1.4'
N N 0.0311 0.0180 'International Tables Vol C Tables 4.2.6.8 and 6.1.1.4'
O O 0.0492 0.0322 'International Tables Vol C Tables 4.2.6.8 and 6.1.1.4'

loop_
_geom_angle_atom_site_label_1
_geom_angle_atom_site_label_2
_geom_angle_atom_site_label_3
_geom_angle
_geom_angle_site_symmetry_1
_geom_angle_site_symmetry_3
O1 Cu1 Cu1 104.51(4) . 3_656
O2 Cu1 Cu1 136.87(4) . 3_656
O2 Cu1 O1 88.20(5) . .
O2 Cu1 O3 172.28(6) . .
O2 Cu1 O3 98.16(5) . 3_656
O2 Cu1 N1 98.34(6) . .
O3 Cu1 Cu1 39.12(4) 3_656 3_656
O3 Cu1 Cu1 39.66(4) . 3_656
O3 Cu1 O1 102.94(5) 3_656 .
O3 Cu1 O1 99.38(5) . .
O3 Cu1 O3 78.78(6) . 3_656
O3 Cu1 N1 82.09(6) . .
O3 Cu1 N1 153.15(6) 3_656 .
N1 Cu1 Cu1 119.47(5) . 3_656
N1 Cu1 O1 98.61(6) . .
C1 O1 Cu1 119.33(12) . .
C7 O2 Cu1 126.23(11) . .
Cu1 O3 Cu1 101.22(6) . 3_656
C8 O3 Cu1 133.62(11) . 3_656
C8 O3 Cu1 116.96(11) . .
C9 N1 Cu1 114.43(12) . .
C9 N1 C13 119.37(16) . .
C13 N1 Cu1 125.89(13) . .
O1 C1 H1 116.0 . .
O1 C1 C2 128.09(17) . .
C2 C1 H1 116.0 . .
C3 C2 C1 116.50(16) . .
C3 C2 C7 120.11(17) . .
C7 C2 C1 123.38(16) . .
C2 C3 H3 119.2 . .
C4 C3 C2 121.55(19) . .
C4 C3 H3 119.2 . .
C3 C4 H4 120.5 . .
C3 C4 C5 118.93(18) . .
C5 C4 H4 120.5 . .
C4 C5 H5 119.6 . .
C6 C5 C4 120.89(19) . .
C6 C5 H5 119.6 . .
C5 C6 H6 118.9 . .
C5 C6 C7 122.17(18) . .
C7 C6 H6 118.9 . .
O2 C7 C2 125.00(16) . .
O2 C7 C6 118.72(16) . .
C6 C7 C2 116.28(16) . .
O3 C8 H8A 109.7 . .
O3 C8 H8B 109.7 . .
O3 C8 C9 109.98(15) . .
H8A C8 H8B 108.2 . .
C9 C8 H8A 109.7 . .
C9 C8 H8B 109.7 . .
N1 C9 C8 115.05(15) . .
N1 C9 C10 121.72(17) . .
C10 C9 C8 123.23(17) . .
C9 C10 H10 120.5 . .
C11 C10 C9 119.02(18) . .
C11 C10 H10 120.5 . .
C10 C11 H11 120.3 . .
C12 C11 C10 119.40(17) . .
C12 C11 H11 120.3 . .
C11 C12 H12 120.5 . .
C11 C12 C13 119.02(19) . .
C13 C12 H12 120.5 . .
N1 C13 C12 121.44(19) . .
N1 C13 H13 119.3 . .
C12 C13 H13 119.3 . .

loop_
_geom_bond_atom_site_label_1
_geom_bond_atom_site_label_2
_geom_bond_distance
_geom_bond_site_symmetry_2
Cu1 Cu1 2.9959(5) 3_656
Cu1 O1 2.2472(13) .
Cu1 O2 1.9058(12) .
Cu1 O3 1.9269(13) .
Cu1 O3 1.9493(13) 3_656
Cu1 N1 1.9935(15) .
O1 C1 1.227(3) .
O2 C7 1.297(2) .
O3 Cu1 1.9493(12) 3_656
O3 C8 1.396(2) .
N1 C9 1.341(2) .
N1 C13 1.351(2) .
C1 H1 0.9300 .
C1 C2 1.448(3) .
C2 C3 1.413(3) .
C2 C7 1.432(2) .
C3 H3 0.9300 .
C3 C4 1.367(3) .
C4 H4 0.9300 .
C4 C5 1.405(3) .
C5 H5 0.9300 .
C5 C6 1.372(3) .
C6 H6 0.9300 .
C6 C7 1.419(3) .
C8 H8A 0.9700 .
C8 H8B 0.9700 .
C8 C9 1.513(2) .
C9 C10 1.385(3) .
C10 H10 0.9300 .
C10 C11 1.382(3) .
C11 H11 0.9300 .
C11 C12 1.381(3) .
C12 H12 0.9300 .
C12 C13 1.387(3) .
C13 H13 0.9300 .

loop_
_geom_torsion_atom_site_label_1
_geom_torsion_atom_site_label_2
_geom_torsion_atom_site_label_3
_geom_torsion_atom_site_label_4
_geom_torsion
_geom_torsion_site_symmetry_1
Cu1 O1 C1 C2 -12.2(3) .
Cu1 O2 C7 C2 30.0(2) .
Cu1 O2 C7 C6 -151.26(13) .
Cu1 O3 C8 C9 154.99(12) 3_656
Cu1 O3 C8 C9 13.14(19) .
Cu1 N1 C9 C8 6.4(2) .
Cu1 N1 C9 C10 -172.94(14) .
Cu1 N1 C13 C12 173.58(15) .
O1 C1 C2 C3 177.37(18) .
O1 C1 C2 C7 -3.7(3) .
O3 C8 C9 N1 -12.5(2) .
O3 C8 C9 C10 166.88(16) .
N1 C9 C10 C11 -2.1(3) .
C1 C2 C3 C4 -178.85(17) .
C1 C2 C7 O2 -3.3(3) .
C1 C2 C7 C6 177.87(16) .
C2 C3 C4 C5 0.3(3) .
C3 C2 C7 O2 175.56(16) .
C3 C2 C7 C6 -3.2(2) .
C3 C4 C5 C6 -1.6(3) .
C4 C5 C6 C7 0.4(3) .
C5 C6 C7 O2 -176.86(17) .
C5 C6 C7 C2 2.0(3) .
C7 C2 C3 C4 2.2(3) .
C8 C9 C10 C11 178.60(17) .
C9 N1 C13 C12 0.3(3) .
C9 C10 C11 C12 1.7(3) .
C10 C11 C12 C13 -0.4(3) .
C11 C12 C13 N1 -0.7(3) .
C13 N1 C9 C8 -179.55(17) .
C13 N1 C9 C10 1.1(3) .

loop_
_smtbx_masks_void_nr
_smtbx_masks_void_average_x
_smtbx_masks_void_average_y
_smtbx_masks_void_average_z
_smtbx_masks_void_volume
_smtbx_masks_void_count_electrons
1 0.000 -0.563 0.500 280.6 71.0
2 0.500 -0.653 0.000 280.6 71.0
